data_4133274
loop_
_publ_author_name
'Paquette, Michelle M.'
'Plaul, Daniel'
'Kurimoto, Aiko'
'Patrick, Brian O.'
'Frank, Natia L.'

_publ_section_title
;
 Opto-Spintronics: Photoisomerization-Induced Spin State Switching at 300
 K in Photochrome Cobalt-Dioxolene Thin Films.
;
_journal_issue 44
_journal_name_full 'Journal of the American Chemical Society'
_journal_page_first 14990
_journal_page_last 15000
_journal_paper_doi 10.1021/jacs.8b09190
_journal_volume 140
_journal_year 2018
_chemical_formula_moiety 'C52 H64 Co N4 O5'
_chemical_formula_sum 'C52 H64 Co N4 O5'
_chemical_formula_weight 884.00
_space_group_crystal_system triclinic
_space_group_IT_number 2
_space_group_name_Hall '-P 1'
_space_group_name_H-M_alt 'P -1'
_atom_sites_solution_hydrogens geom
_atom_sites_solution_primary direct
_audit_creation_date 2014-10-13
_audit_creation_method
;
Olex2 1.2
(compiled 2014.09.19 svn.r3010 for OlexSys, GUI svn.r4874)
;
_cell_angle_alpha 104.664(5)
_cell_angle_beta 105.533(5)
_cell_angle_gamma 104.296(6)
_cell_formula_units_Z 2
_cell_length_a 10.5827(7)
_cell_length_b 13.9540(10)
_cell_length_c 17.8701(10)
_cell_measurement_reflns_used 1907
_cell_measurement_temperature 90(2)
_cell_measurement_theta_max 44.42
_cell_measurement_theta_min 2.73
_cell_volume 2315.2(3)
_computing_cell_refinement 'SAINT v7.68A (Bruker, 2009)'
_computing_data_reduction 'SAINT v7.68A (Bruker, 2009)'
_computing_molecular_graphics 'Olex2 (Dolomanov et al., 2009)'
_computing_publication_material 'Olex2 (Dolomanov et al., 2009)'
_computing_structure_refinement 'XL (Sheldrick, 2008)'
_computing_structure_solution 'SIR97 (Burla et al., 2007)'
_diffrn_ambient_temperature 90(2)
_diffrn_measured_fraction_theta_full 0.430
_diffrn_measured_fraction_theta_max 0.988
_diffrn_radiation_type CuK\a
_diffrn_radiation_wavelength 1.54178
_diffrn_reflns_av_R_equivalents 0.1495
_diffrn_reflns_av_unetI/netI 0.1991
_diffrn_reflns_Laue_measured_fraction_full 0.430
_diffrn_reflns_Laue_measured_fraction_max 0.988
_diffrn_reflns_limit_h_max 9
_diffrn_reflns_limit_h_min -9
_diffrn_reflns_limit_k_max 12
_diffrn_reflns_limit_k_min -12
_diffrn_reflns_limit_l_max 16
_diffrn_reflns_limit_l_min -14
_diffrn_reflns_number 12730
_diffrn_reflns_point_group_measured_fraction_full 0.430
_diffrn_reflns_point_group_measured_fraction_max 0.988
_diffrn_reflns_theta_full 67.679
_diffrn_reflns_theta_max 44.519
_diffrn_reflns_theta_min 2.731
_exptl_absorpt_coefficient_mu 3.311
_exptl_absorpt_correction_T_max 0.936
_exptl_absorpt_correction_T_min 0.769
_exptl_absorpt_correction_type multi-scan
_exptl_absorpt_process_details
;
SADABS-2008/1 (Bruker,2008) was used for absorption correction.
wR2(int) was 0.0888 before and 0.0658 after correction.
The Ratio of minimum to maximum transmission is 0.8216.
The \l/2 correction factor is 0.0015.
;
_exptl_crystal_colour green
_exptl_crystal_density_diffrn 1.268
_exptl_crystal_description tablet
_exptl_crystal_F_000 942
_exptl_crystal_size_max 0.05
_exptl_crystal_size_mid 0.05
_exptl_crystal_size_min 0.02
_refine_diff_density_max 0.252
_refine_diff_density_min -0.338
_refine_diff_density_rms 0.061
_refine_ls_extinction_method none
_refine_ls_goodness_of_fit_ref 1.030
_refine_ls_hydrogen_treatment constr
_refine_ls_matrix_type full
_refine_ls_number_parameters 572
_refine_ls_number_reflns 3610
_refine_ls_number_restraints 990
_refine_ls_restrained_S_all 0.911
_refine_ls_R_factor_all 0.1732
_refine_ls_R_factor_gt 0.0764
_refine_ls_shift/su_max 0.000
_refine_ls_shift/su_mean 0.000
_refine_ls_structure_factor_coef Fsqd
_refine_ls_weighting_details 'w=1/[\s^2^(Fo^2^)+(0.0628P)^2^] where P=(Fo^2^+2Fc^2^)/3'
_refine_ls_weighting_scheme calc
_refine_ls_wR_factor_gt 0.1424
_refine_ls_wR_factor_ref 0.1716
_reflns_Friedel_coverage 0.000
_reflns_number_gt 1796
_reflns_number_total 3610
_reflns_threshold_expression 'I > 2\s(I)'
_cod_data_source_file ja8b09190_si_002.cif
_cod_data_source_block cu_nf018_0m
_cod_database_code 4133274
_shelxl_version_number 2014/6
_shelx_space_group_comment
;
The symmetry employed for this shelxl refinement is uniquely defined
by the following loop, which should always be used as a source of
symmetry information in preference to the above space-group names.
They are only intended as comments.
;
_olex2_refinement_description
;
1. Fixed Uiso
 At 1.2 times of:
  All C(H) groups, All C(H,H) groups
 At 1.5 times of:
  All C(H,H,H) groups
2. Uiso/Uaniso restraints and constraints
All non-hydrogen atoms have similar U: within 1.7A with sigma of 0.04 and sigma
for terminal atoms of 0.08
3. Rigid body (RIGU) restrains
 All non-hydrogen atoms
 with sigma for 1-2 distances of 0.004 and sigma for 1-3 distances of 0.004
4.a Ternary CH refined with riding coordinates:
 C15(H15), C17(H17), C19(H19), C21(H21)
4.b Secondary CH2 refined with riding coordinates:
 C16(H16A,H16B), C18(H18A,H18B), C20(H20A,H20B), C22(H22A,H22B), C23(H23A,H23B)
4.c Aromatic/amide H refined with riding coordinates:
 C1(H1), C2(H2), C3(H3), C8(H8), C9(H9), C10(H10), C13(H13), C28(H28),
 C30(H30), C42(H42), C44(H44)
4.d Idealised Me refined as rotating group:
 C24(H24A,H24B,H24C), C32(H32A,H32B,H32C), C33(H33A,H33B,H33C), C34(H34A,H34B,
 H34C), C36(H36A,H36B,H36C), C37(H37A,H37B,H37C), C38(H38A,H38B,H38C), C46(H46A,
 H46B,H46C), C47(H47A,H47B,H47C), C48(H48A,H48B,H48C), C50(H50A,H50B,H50C),
 C51(H51A,H51B,H51C), C52(H52A,H52B,H52C)
;
_olex2_submission_special_instructions 'No special instructions were received'

loop_
_space_group_symop_operation_xyz
'x, y, z'
'-x, -y, -z'

loop_
_atom_site_label
_atom_site_type_symbol
_atom_site_fract_x
_atom_site_fract_y
_atom_site_fract_z
_atom_site_U_iso_or_equiv
_atom_site_adp_type
_atom_site_occupancy
_atom_site_site_symmetry_order
_atom_site_calc_flag
_atom_site_refinement_flags_posn
C1 C 1.0846(11) 0.4136(9) 0.9449(7) 0.039(3) Uani 1 1 d .
H1 H 1.1067 0.4693 0.9240 0.046 Uiso 1 1 calc R
C2 C 1.1406(11) 0.4329(9) 1.0280(6) 0.038(3) Uani 1 1 d .
H2 H 1.2004 0.5015 1.0639 0.046 Uiso 1 1 calc R
C3 C 1.1108(11) 0.3533(9) 1.0598(7) 0.037(3) Uani 1 1 d .
H3 H 1.1494 0.3668 1.1175 0.044 Uiso 1 1 calc R
C4 C 1.0226(11) 0.2518(10) 1.0060(7) 0.032(3) Uani 1 1 d .
C5 C 0.9847(12) 0.1645(10) 1.0361(7) 0.035(3) Uani 1 1 d .
C6 C 0.8775(12) 0.0666(10) 0.9769(7) 0.036(3) Uani 1 1 d .
C7 C 0.8322(11) 0.0547(9) 0.8893(7) 0.033(3) Uani 1 1 d .
C8 C 0.7404(11) -0.0399(9) 0.8255(6) 0.036(3) Uani 1 1 d .
H8 H 0.7109 -0.1020 0.8380 0.043 Uiso 1 1 calc R
C9 C 0.6943(11) -0.0421(9) 0.7464(6) 0.038(3) Uani 1 1 d .
H9 H 0.6329 -0.1057 0.7034 0.045 Uiso 1 1 calc R
C10 C 0.7375(11) 0.0495(9) 0.7284(7) 0.035(3) Uani 1 1 d .
H10 H 0.7008 0.0477 0.6731 0.042 Uiso 1 1 calc R
C11 C 0.8749(11) 0.1396(9) 0.8646(7) 0.030(3) Uani 1 1 d .
C12 C 0.9691(11) 0.2401(9) 0.9232(7) 0.032(3) Uani 1 1 d .
C13 C 0.8332(11) -0.0156(9) 1.0703(7) 0.038(3) Uani 1 1 d .
H13 H 0.9117 0.0350 1.1155 0.046 Uiso 1 1 calc R
C14 C 0.7347(11) -0.0963(9) 1.0822(7) 0.037(3) Uani 1 1 d .
C15 C 0.6098(12) -0.1745(9) 1.0090(6) 0.042(3) Uani 1 1 d .
H15 H 0.6277 -0.1657 0.9586 0.051 Uiso 1 1 calc R
C16 C 0.5905(11) -0.2891(9) 1.0011(6) 0.047(3) Uani 1 1 d .
H16A H 0.6831 -0.2978 1.0137 0.057 Uiso 1 1 calc R
H16B H 0.5343 -0.3339 0.9430 0.057 Uiso 1 1 calc R
C17 C 0.5190(11) -0.3291(9) 1.0580(6) 0.045(3) Uani 1 1 d .
H17 H 0.4979 -0.4069 1.0428 0.054 Uiso 1 1 calc R
C18 C 0.6123(11) -0.2755(9) 1.1483(6) 0.049(3) Uani 1 1 d .
H18A H 0.5692 -0.3094 1.1820 0.058 Uiso 1 1 calc R
H18B H 0.7031 -0.2864 1.1553 0.058 Uiso 1 1 calc R
C19 C 0.6376(11) -0.1585(9) 1.1806(7) 0.042(3) Uani 1 1 d .
H19 H 0.6730 -0.1367 1.2423 0.050 Uiso 1 1 calc R
C20 C 0.4770(11) -0.1493(9) 1.0074(7) 0.052(3) Uani 1 1 d .
H20A H 0.4081 -0.1823 0.9504 0.062 Uiso 1 1 calc R
H20B H 0.4985 -0.0722 1.0230 0.062 Uiso 1 1 calc R
C21 C 0.4124(12) -0.1882(10) 1.0663(7) 0.049(3) Uani 1 1 d .
H21 H 0.3217 -0.1752 1.0582 0.059 Uiso 1 1 calc R
C22 C 0.3835(11) -0.3054(9) 1.0436(6) 0.043(3) Uani 1 1 d .
H22A H 0.3231 -0.3412 0.9848 0.052 Uiso 1 1 calc R
H22B H 0.3337 -0.3326 1.0776 0.052 Uiso 1 1 calc R
C23 C 0.5048(11) -0.1320(9) 1.1566(6) 0.049(3) Uani 1 1 d .
H23A H 0.4508 -0.1504 1.1914 0.059 Uiso 1 1 calc R
H23B H 0.5301 -0.0551 1.1684 0.059 Uiso 1 1 calc R
C24 C 0.8779(10) -0.0262(8) 1.2295(6) 0.041(3) Uani 1 1 d .
H24A H 0.9599 -0.0241 1.2135 0.062 Uiso 1 1 calc GR
H24B H 0.8849 -0.0530 1.2756 0.062 Uiso 1 1 calc GR
H24C H 0.8730 0.0449 1.2465 0.062 Uiso 1 1 calc GR
C25 C 1.0321(12) 0.2255(8) 0.6729(7) 0.032(3) Uani 1 1 d .
C26 C 0.9006(11) 0.2196(8) 0.6218(6) 0.030(3) Uani 1 1 d .
C27 C 0.8699(12) 0.2050(9) 0.5374(6) 0.040(3) Uani 1 1 d .
C28 C 0.9751(11) 0.1946(9) 0.5065(6) 0.043(3) Uani 1 1 d .
H28 H 0.9577 0.1848 0.4496 0.052 Uiso 1 1 calc R
C29 C 1.1073(12) 0.1980(9) 0.5556(7) 0.036(3) Uani 1 1 d .
C30 C 1.1333(11) 0.2158(8) 0.6376(6) 0.033(3) Uani 1 1 d .
H30 H 1.2228 0.2219 0.6718 0.040 Uiso 1 1 calc R
C31 C 0.7262(12) 0.1993(10) 0.4823(6) 0.046(3) Uani 1 1 d .
C32 C 0.6959(11) 0.3003(9) 0.5176(6) 0.054(4) Uani 1 1 d .
H32A H 0.7642 0.3607 0.5158 0.081 Uiso 1 1 calc GR
H32B H 0.7022 0.3106 0.5750 0.081 Uiso 1 1 calc GR
H32C H 0.6020 0.2940 0.4845 0.081 Uiso 1 1 calc GR
C33 C 0.6135(11) 0.1020(9) 0.4796(6) 0.051(3) Uani 1 1 d .
H33A H 0.5211 0.0999 0.4477 0.077 Uiso 1 1 calc GR
H33B H 0.6182 0.1068 0.5360 0.077 Uiso 1 1 calc GR
H33C H 0.6298 0.0378 0.4533 0.077 Uiso 1 1 calc GR
C34 C 0.7188(11) 0.1871(10) 0.3940(6) 0.072(4) Uani 1 1 d .
H34A H 0.6289 0.1892 0.3623 0.108 Uiso 1 1 calc GR
H34B H 0.7284 0.1196 0.3684 0.108 Uiso 1 1 calc GR
H34C H 0.7943 0.2446 0.3944 0.108 Uiso 1 1 calc GR
C35 C 1.2145(12) 0.1792(10) 0.5155(7) 0.046(3) Uani 1 1 d .
C36 C 1.1531(11) 0.0649(9) 0.4550(6) 0.066(4) Uani 1 1 d .
H36A H 1.1391 0.0165 0.4856 0.098 Uiso 1 1 calc GR
H36B H 1.2176 0.0509 0.4266 0.098 Uiso 1 1 calc GR
H36C H 1.0635 0.0545 0.4141 0.098 Uiso 1 1 calc GR
C37 C 1.2389(12) 0.2525(10) 0.4663(7) 0.072(4) Uani 1 1 d .
H37A H 1.1540 0.2337 0.4187 0.108 Uiso 1 1 calc GR
H37B H 1.3156 0.2456 0.4469 0.108 Uiso 1 1 calc GR
H37C H 1.2627 0.3254 0.5017 0.108 Uiso 1 1 calc GR
C38 C 1.3531(10) 0.1925(9) 0.5778(6) 0.053(4) Uani 1 1 d .
H38A H 1.3934 0.2645 0.6175 0.079 Uiso 1 1 calc GR
H38B H 1.4169 0.1789 0.5488 0.079 Uiso 1 1 calc GR
H38C H 1.3382 0.1426 0.6072 0.079 Uiso 1 1 calc GR
C39 C 0.7530(11) 0.3959(9) 0.7649(6) 0.030(3) Uani 1 1 d .
C40 C 0.8798(12) 0.4495(9) 0.7561(6) 0.029(3) Uani 1 1 d .
C41 C 0.8937(11) 0.5401(9) 0.7343(6) 0.032(3) Uani 1 1 d .
C42 C 0.7779(11) 0.5723(9) 0.7194(6) 0.035(3) Uani 1 1 d .
H42 H 0.7842 0.6320 0.7024 0.043 Uiso 1 1 calc R
C43 C 0.6510(12) 0.5221(9) 0.7278(6) 0.035(3) Uani 1 1 d .
C44 C 0.6432(11) 0.4364(8) 0.7521(5) 0.027(3) Uani 1 1 d .
H44 H 0.5609 0.4030 0.7605 0.033 Uiso 1 1 calc R
C45 C 1.0293(11) 0.6013(10) 0.7269(7) 0.040(3) Uani 1 1 d .
C46 C 1.1508(10) 0.6284(8) 0.8087(6) 0.044(3) Uani 1 1 d .
H46A H 1.2387 0.6656 0.8045 0.066 Uiso 1 1 calc GR
H46B H 1.1556 0.5633 0.8189 0.066 Uiso 1 1 calc GR
H46C H 1.1347 0.6734 0.8546 0.066 Uiso 1 1 calc GR
C47 C 1.0532(10) 0.5320(8) 0.6531(6) 0.044(3) Uani 1 1 d .
H47A H 0.9762 0.5164 0.6020 0.067 Uiso 1 1 calc GR
H47B H 1.0576 0.4661 0.6617 0.067 Uiso 1 1 calc GR
H47C H 1.1411 0.5696 0.6490 0.067 Uiso 1 1 calc GR
C48 C 1.0278(11) 0.7043(8) 0.7139(6) 0.050(3) Uani 1 1 d .
H48A H 1.1207 0.7441 0.7172 0.075 Uiso 1 1 calc GR
H48B H 1.0018 0.7455 0.7567 0.075 Uiso 1 1 calc GR
H48C H 0.9599 0.6898 0.6593 0.075 Uiso 1 1 calc GR
C49 C 0.5329(12) 0.5661(10) 0.7128(7) 0.042(3) Uani 1 1 d .
C50 C 0.4805(11) 0.5561(9) 0.6210(6) 0.059(4) Uani 1 1 d .
H50A H 0.5543 0.6010 0.6091 0.088 Uiso 1 1 calc GR
H50B H 0.3985 0.5781 0.6092 0.088 Uiso 1 1 calc GR
H50C H 0.4556 0.4827 0.5862 0.088 Uiso 1 1 calc GR
C51 C 0.5805(11) 0.6811(9) 0.7663(7) 0.058(4) Uani 1 1 d .
H51A H 0.6518 0.7230 0.7509 0.087 Uiso 1 1 calc GR
H51B H 0.6197 0.6884 0.8246 0.087 Uiso 1 1 calc GR
H51C H 0.5008 0.7062 0.7580 0.087 Uiso 1 1 calc GR
C52 C 0.4072(11) 0.5049(9) 0.7317(6) 0.055(4) Uani 1 1 d .
H52A H 0.3356 0.5384 0.7243 0.082 Uiso 1 1 calc GR
H52B H 0.4392 0.5062 0.7889 0.082 Uiso 1 1 calc GR
H52C H 0.3679 0.4319 0.6939 0.082 Uiso 1 1 calc GR
N1 N 1.0000(9) 0.3188(8) 0.8931(5) 0.034(2) Uani 1 1 d .
N2 N 0.8277(9) 0.1386(8) 0.7852(6) 0.038(2) Uani 1 1 d .
N3 N 0.8106(9) -0.0143(7) 0.9942(5) 0.033(2) Uani 1 1 d .
N4 N 0.7505(9) -0.0964(7) 1.1581(5) 0.034(2) Uani 1 1 d .
O1 O 1.0411(7) 0.1761(6) 1.1107(4) 0.042(2) Uani 1 1 d .
O2 O 1.0528(6) 0.2378(5) 0.7507(4) 0.0305(19) Uani 1 1 d .
O3 O 0.8079(7) 0.2241(5) 0.6591(4) 0.030(2) Uani 1 1 d .
O4 O 0.7541(6) 0.3149(6) 0.7904(4) 0.0307(19) Uani 1 1 d .
O5 O 0.9808(7) 0.4081(6) 0.7699(4) 0.035(2) Uani 1 1 d .
Co1 Co 0.90275(19) 0.27407(16) 0.77387(10) 0.0356(6) Uani 1 1 d .

loop_
_atom_site_aniso_label
_atom_site_aniso_U_11
_atom_site_aniso_U_22
_atom_site_aniso_U_33
_atom_site_aniso_U_23
_atom_site_aniso_U_13
_atom_site_aniso_U_12
C1 0.042(7) 0.038(6) 0.039(5) 0.014(5) 0.019(5) 0.011(5)
C2 0.042(7) 0.037(7) 0.036(5) 0.010(5) 0.018(5) 0.011(6)
C3 0.030(7) 0.044(6) 0.039(6) 0.014(5) 0.014(5) 0.013(5)
C4 0.021(7) 0.044(6) 0.036(5) 0.013(4) 0.017(4) 0.013(5)
C5 0.027(7) 0.046(6) 0.039(5) 0.014(4) 0.019(5) 0.017(5)
C6 0.032(7) 0.039(6) 0.041(5) 0.015(4) 0.014(4) 0.014(5)
C7 0.028(7) 0.036(6) 0.040(5) 0.015(4) 0.016(4) 0.014(5)
C8 0.033(7) 0.038(6) 0.042(5) 0.016(5) 0.016(5) 0.017(5)
C9 0.033(7) 0.041(7) 0.042(6) 0.016(5) 0.012(5) 0.018(6)
C10 0.028(7) 0.045(6) 0.039(6) 0.015(5) 0.015(5) 0.022(5)
C11 0.023(6) 0.037(5) 0.037(5) 0.014(4) 0.013(4) 0.017(4)
C12 0.025(6) 0.038(6) 0.037(5) 0.014(4) 0.015(4) 0.013(5)
C13 0.030(7) 0.048(7) 0.047(6) 0.024(5) 0.018(5) 0.019(6)
C14 0.033(6) 0.045(7) 0.037(5) 0.017(5) 0.015(4) 0.014(5)
C15 0.039(6) 0.048(6) 0.038(6) 0.017(5) 0.014(5) 0.011(5)
C16 0.045(7) 0.051(7) 0.047(6) 0.020(5) 0.017(5) 0.016(6)
C17 0.039(7) 0.048(7) 0.051(6) 0.020(5) 0.018(5) 0.017(5)
C18 0.044(7) 0.050(6) 0.054(6) 0.025(5) 0.016(5) 0.013(5)
C19 0.035(6) 0.048(6) 0.047(6) 0.023(5) 0.017(5) 0.011(5)
C20 0.036(6) 0.056(8) 0.059(7) 0.023(6) 0.010(5) 0.012(6)
C21 0.034(7) 0.054(7) 0.065(6) 0.023(5) 0.017(5) 0.019(6)
C22 0.037(6) 0.051(7) 0.047(7) 0.023(6) 0.019(5) 0.012(5)
C23 0.037(6) 0.048(7) 0.065(6) 0.021(5) 0.020(5) 0.013(6)
C24 0.043(7) 0.040(8) 0.039(6) 0.013(5) 0.014(5) 0.013(6)
C25 0.033(6) 0.039(8) 0.029(5) 0.014(5) 0.012(4) 0.015(5)
C26 0.028(5) 0.034(8) 0.033(4) 0.016(5) 0.014(4) 0.015(5)
C27 0.036(5) 0.053(8) 0.035(5) 0.019(5) 0.013(4) 0.016(5)
C28 0.033(6) 0.071(9) 0.033(6) 0.024(6) 0.014(5) 0.019(6)
C29 0.033(6) 0.048(8) 0.032(5) 0.012(5) 0.017(4) 0.017(6)
C30 0.033(6) 0.033(8) 0.034(5) 0.010(5) 0.015(5) 0.012(6)
C31 0.029(6) 0.075(8) 0.035(6) 0.023(6) 0.009(5) 0.019(5)
C32 0.043(8) 0.070(8) 0.047(7) 0.026(6) 0.005(6) 0.019(7)
C33 0.042(7) 0.071(8) 0.041(7) 0.013(6) 0.017(6) 0.020(6)
C34 0.036(8) 0.137(12) 0.049(6) 0.043(7) 0.013(6) 0.029(8)
C35 0.040(6) 0.078(8) 0.030(6) 0.017(5) 0.020(5) 0.028(6)
C36 0.048(8) 0.095(8) 0.051(7) 0.002(6) 0.030(6) 0.027(7)
C37 0.052(9) 0.127(11) 0.073(8) 0.061(8) 0.039(7) 0.042(8)
C38 0.041(7) 0.082(10) 0.043(7) 0.018(7) 0.021(5) 0.033(7)
C39 0.032(6) 0.041(6) 0.032(6) 0.021(5) 0.015(5) 0.025(5)
C40 0.031(6) 0.039(6) 0.031(6) 0.022(5) 0.013(5) 0.023(4)
C41 0.036(5) 0.043(6) 0.031(6) 0.025(5) 0.014(5) 0.024(4)
C42 0.041(6) 0.044(7) 0.040(7) 0.030(6) 0.017(5) 0.026(5)
C43 0.035(5) 0.041(7) 0.039(7) 0.021(5) 0.012(5) 0.023(5)
C44 0.028(6) 0.034(7) 0.031(7) 0.016(5) 0.012(5) 0.021(5)
C45 0.041(6) 0.051(7) 0.047(6) 0.029(5) 0.024(5) 0.027(5)
C46 0.037(7) 0.054(9) 0.048(6) 0.028(6) 0.019(5) 0.015(6)
C47 0.044(8) 0.051(8) 0.058(6) 0.030(6) 0.030(6) 0.025(6)
C48 0.052(8) 0.056(7) 0.066(8) 0.035(6) 0.031(7) 0.030(6)
C49 0.030(6) 0.045(7) 0.055(6) 0.024(5) 0.009(5) 0.020(5)
C50 0.046(8) 0.071(10) 0.069(6) 0.034(6) 0.014(6) 0.032(7)
C51 0.043(8) 0.051(7) 0.084(8) 0.018(6) 0.023(7) 0.027(6)
C52 0.038(7) 0.058(9) 0.081(8) 0.029(7) 0.026(6) 0.028(6)
N1 0.032(5) 0.042(5) 0.034(4) 0.015(4) 0.017(4) 0.017(4)
N2 0.031(6) 0.043(5) 0.040(5) 0.016(4) 0.012(4) 0.014(4)
N3 0.032(6) 0.038(6) 0.039(5) 0.016(5) 0.018(5) 0.021(5)
N4 0.033(5) 0.037(6) 0.035(5) 0.014(4) 0.014(4) 0.013(4)
O1 0.042(5) 0.046(6) 0.038(4) 0.016(4) 0.010(4) 0.017(4)
O2 0.030(4) 0.041(5) 0.032(4) 0.018(4) 0.013(3) 0.023(4)
O3 0.031(4) 0.034(5) 0.034(4) 0.016(3) 0.014(3) 0.016(4)
O4 0.033(4) 0.038(5) 0.040(4) 0.021(4) 0.020(4) 0.027(4)
O5 0.034(4) 0.042(5) 0.043(5) 0.023(4) 0.017(4) 0.024(4)
Co1 0.0353(13) 0.0419(15) 0.0366(12) 0.0153(10) 0.0159(10) 0.0192(11)

loop_
_atom_type_symbol
_atom_type_description
_atom_type_scat_dispersion_real
_atom_type_scat_dispersion_imag
_atom_type_scat_source
C C 0.0181 0.0091 'International Tables Vol C Tables 4.2.6.8 and 6.1.1.4'
H H 0.0000 0.0000 'International Tables Vol C Tables 4.2.6.8 and 6.1.1.4'
N N 0.0311 0.0180 'International Tables Vol C Tables 4.2.6.8 and 6.1.1.4'
O O 0.0492 0.0322 'International Tables Vol C Tables 4.2.6.8 and 6.1.1.4'
Co Co -2.3653 3.6143 'International Tables Vol C Tables 4.2.6.8 and 6.1.1.4'

loop_
_geom_angle_atom_site_label_1
_geom_angle_atom_site_label_2
_geom_angle_atom_site_label_3
_geom_angle
C2 C1 H1 119.3
N1 C1 H1 119.3
N1 C1 C2 121.3(11)
C1 C2 H2 119.8
C1 C2 C3 120.4(11)
C3 C2 H2 119.8
C2 C3 H3 120.4
C2 C3 C4 119.3(11)
C4 C3 H3 120.4
C3 C4 C5 121.9(11)
C12 C4 C3 116.2(11)
C12 C4 C5 121.8(11)
C6 C5 C4 117.3(11)
O1 C5 C4 120.2(11)
O1 C5 C6 122.5(11)
C7 C6 C5 118.7(11)
N3 C6 C5 126.6(11)
N3 C6 C7 114.7(11)
C8 C7 C6 123.9(11)
C11 C7 C6 120.3(11)
C11 C7 C8 115.7(11)
C7 C8 H8 119.9
C9 C8 C7 120.2(11)
C9 C8 H8 119.9
C8 C9 H9 120.2
C8 C9 C10 119.6(11)
C10 C9 H9 120.2
C9 C10 H10 118.8
N2 C10 C9 122.4(11)
N2 C10 H10 118.8
C7 C11 C12 121.4(11)
N2 C11 C7 124.4(11)
N2 C11 C12 114.0(11)
C4 C12 C11 119.6(12)
N1 C12 C4 123.6(11)
N1 C12 C11 116.8(11)
C14 C13 H13 121.2
N3 C13 H13 121.2
N3 C13 C14 117.5(11)
C13 C14 C15 119.8(10)
N4 C14 C13 118.9(11)
N4 C14 C15 121.2(10)
C14 C15 H15 106.3
C14 C15 C16 113.9(10)
C14 C15 C20 111.7(10)
C16 C15 H15 106.3
C20 C15 H15 106.3
C20 C15 C16 111.8(9)
C15 C16 H16A 108.6
C15 C16 H16B 108.6
C15 C16 C17 114.8(9)
H16A C16 H16B 107.5
C17 C16 H16A 108.6
C17 C16 H16B 108.6
C16 C17 H17 109.3
C18 C17 C16 111.0(9)
C18 C17 H17 109.3
C18 C17 C22 110.2(9)
C22 C17 C16 107.7(9)
C22 C17 H17 109.3
C17 C18 H18A 108.8
C17 C18 H18B 108.8
H18A C18 H18B 107.7
C19 C18 C17 113.7(10)
C19 C18 H18A 108.8
C19 C18 H18B 108.8
C18 C19 H19 106.4
C18 C19 C23 112.8(10)
C23 C19 H19 106.4
N4 C19 C18 111.8(9)
N4 C19 H19 106.4
N4 C19 C23 112.5(9)
C15 C20 H20A 109.1
C15 C20 H20B 109.1
C15 C20 C21 112.6(10)
H20A C20 H20B 107.8
C21 C20 H20A 109.1
C21 C20 H20B 109.1
C20 C21 H21 108.3
C22 C21 C20 108.8(9)
C22 C21 H21 108.3
C22 C21 C23 110.3(10)
C23 C21 C20 112.7(10)
C23 C21 H21 108.3
C17 C22 H22A 109.6
C17 C22 H22B 109.6
C21 C22 C17 110.4(10)
C21 C22 H22A 109.6
C21 C22 H22B 109.6
H22A C22 H22B 108.1
C19 C23 H23A 108.8
C19 C23 H23B 108.8
C21 C23 C19 114.0(10)
C21 C23 H23A 108.8
C21 C23 H23B 108.8
H23A C23 H23B 107.7
H24A C24 H24B 109.5
H24A C24 H24C 109.5
H24B C24 H24C 109.5
N4 C24 H24A 109.5
N4 C24 H24B 109.5
N4 C24 H24C 109.5
C30 C25 C26 118.6(10)
O2 C25 C26 118.6(10)
O2 C25 C30 122.8(10)
C27 C26 C25 121.9(11)
O3 C26 C25 114.8(9)
O3 C26 C27 123.2(10)
C26 C27 C31 121.4(10)
C28 C27 C26 116.2(10)
C28 C27 C31 122.4(10)
C27 C28 H28 118.3
C27 C28 C29 123.4(10)
C29 C28 H28 118.3
C28 C29 C35 120.0(9)
C30 C29 C28 118.0(10)
C30 C29 C35 122.0(10)
C25 C30 H30 119.1
C29 C30 C25 121.9(10)
C29 C30 H30 119.1
C27 C31 C33 108.6(10)
C32 C31 C27 110.0(10)
C32 C31 C33 110.1(9)
C34 C31 C27 112.1(9)
C34 C31 C32 108.1(10)
C34 C31 C33 107.9(9)
C31 C32 H32A 109.5
C31 C32 H32B 109.5
C31 C32 H32C 109.5
H32A C32 H32B 109.5
H32A C32 H32C 109.5
H32B C32 H32C 109.5
C31 C33 H33A 109.5
C31 C33 H33B 109.5
C31 C33 H33C 109.5
H33A C33 H33B 109.5
H33A C33 H33C 109.5
H33B C33 H33C 109.5
C31 C34 H34A 109.5
C31 C34 H34B 109.5
C31 C34 H34C 109.5
H34A C34 H34B 109.5
H34A C34 H34C 109.5
H34B C34 H34C 109.5
C29 C35 C36 107.3(10)
C37 C35 C29 110.7(10)
C37 C35 C36 108.3(9)
C38 C35 C29 112.9(9)
C38 C35 C36 108.1(10)
C38 C35 C37 109.4(10)
C35 C36 H36A 109.5
C35 C36 H36B 109.5
C35 C36 H36C 109.5
H36A C36 H36B 109.5
H36A C36 H36C 109.5
H36B C36 H36C 109.5
C35 C37 H37A 109.5
C35 C37 H37B 109.5
C35 C37 H37C 109.5
H37A C37 H37B 109.5
H37A C37 H37C 109.5
H37B C37 H37C 109.5
C35 C38 H38A 109.5
C35 C38 H38B 109.5
C35 C38 H38C 109.5
H38A C38 H38B 109.5
H38A C38 H38C 109.5
H38B C38 H38C 109.5
C44 C39 C40 118.9(11)
O4 C39 C40 115.7(10)
O4 C39 C44 125.3(10)
C41 C40 C39 120.8(11)
O5 C40 C39 116.1(11)
O5 C40 C41 123.1(10)
C40 C41 C45 122.2(10)
C42 C41 C40 116.6(11)
C42 C41 C45 121.3(11)
C41 C42 H42 117.7
C41 C42 C43 124.5(11)
C43 C42 H42 117.7
C42 C43 C49 120.1(11)
C44 C43 C42 117.2(10)
C44 C43 C49 122.7(11)
C39 C44 H44 119.0
C43 C44 C39 122.0(11)
C43 C44 H44 119.0
C41 C45 C46 108.3(8)
C41 C45 C47 108.9(10)
C47 C45 C46 110.6(9)
C48 C45 C41 113.2(9)
C48 C45 C46 107.2(10)
C48 C45 C47 108.6(8)
C45 C46 H46A 109.5
C45 C46 H46B 109.5
C45 C46 H46C 109.5
H46A C46 H46B 109.5
H46A C46 H46C 109.5
H46B C46 H46C 109.5
C45 C47 H47A 109.5
C45 C47 H47B 109.5
C45 C47 H47C 109.5
H47A C47 H47B 109.5
H47A C47 H47C 109.5
H47B C47 H47C 109.5
C45 C48 H48A 109.5
C45 C48 H48B 109.5
C45 C48 H48C 109.5
H48A C48 H48B 109.5
H48A C48 H48C 109.5
H48B C48 H48C 109.5
C43 C49 C50 108.6(9)
C43 C49 C51 111.2(10)
C43 C49 C52 112.1(10)
C50 C49 C52 107.9(9)
C51 C49 C50 109.3(10)
C51 C49 C52 107.6(9)
C49 C50 H50A 109.5
C49 C50 H50B 109.5
C49 C50 H50C 109.5
H50A C50 H50B 109.5
H50A C50 H50C 109.5
H50B C50 H50C 109.5
C49 C51 H51A 109.5
C49 C51 H51B 109.5
C49 C51 H51C 109.5
H51A C51 H51B 109.5
H51A C51 H51C 109.5
H51B C51 H51C 109.5
C49 C52 H52A 109.5
C49 C52 H52B 109.5
C49 C52 H52C 109.5
H52A C52 H52B 109.5
H52A C52 H52C 109.5
H52B C52 H52C 109.5
C1 N1 C12 119.1(10)
C1 N1 Co1 128.6(8)
C12 N1 Co1 112.2(8)
C10 N2 C11 117.4(10)
C10 N2 Co1 129.3(8)
C11 N2 Co1 113.3(8)
C13 N3 C6 123.3(10)
C14 N4 C19 123.5(9)
C14 N4 C24 121.7(9)
C24 N4 C19 114.6(8)
C25 O2 Co1 107.0(7)
C26 O3 Co1 108.4(6)
C39 O4 Co1 107.9(6)
C40 O5 Co1 107.5(7)
N2 Co1 N1 83.6(4)
O2 Co1 N1 92.1(3)
O2 Co1 N2 91.4(3)
O3 Co1 N1 177.2(4)
O3 Co1 N2 93.7(4)
O3 Co1 O2 87.1(3)
O4 Co1 N1 91.2(3)
O4 Co1 N2 92.0(3)
O4 Co1 O2 175.5(3)
O4 Co1 O3 89.8(3)
O4 Co1 O5 87.9(3)
O5 Co1 N1 92.9(4)
O5 Co1 N2 176.5(4)
O5 Co1 O2 88.8(3)
O5 Co1 O3 89.8(3)

loop_
_geom_bond_atom_site_label_1
_geom_bond_atom_site_label_2
_geom_bond_distance
C1 H1 0.9500
C1 C2 1.369(12)
C1 N1 1.326(12)
C2 H2 0.9500
C2 C3 1.378(13)
C3 H3 0.9500
C3 C4 1.406(13)
C4 C5 1.463(14)
C4 C12 1.386(13)
C5 C6 1.461(14)
C5 O1 1.255(11)
C6 C7 1.460(13)
C6 N3 1.331(12)
C7 C8 1.414(13)
C7 C11 1.382(13)
C8 H8 0.9500
C8 C9 1.356(12)
C9 H9 0.9500
C9 C10 1.394(13)
C10 H10 0.9500
C10 N2 1.321(12)
C11 C12 1.436(13)
C11 N2 1.367(11)
C12 N1 1.348(12)
C13 H13 0.9500
C13 C14 1.435(13)
C13 N3 1.322(11)
C14 C15 1.512(14)
C14 N4 1.323(11)
C15 H15 1.0000
C15 C16 1.526(13)
C15 C20 1.525(13)
C16 H16A 0.9900
C16 H16B 0.9900
C16 C17 1.553(12)
C17 H17 1.0000
C17 C18 1.519(13)
C17 C22 1.521(13)
C18 H18A 0.9900
C18 H18B 0.9900
C18 C19 1.514(13)
C19 H19 1.0000
C19 C23 1.521(13)
C19 N4 1.504(12)
C20 H20A 0.9900
C20 H20B 0.9900
C20 C21 1.537(13)
C21 H21 1.0000
C21 C22 1.510(14)
C21 C23 1.520(13)
C22 H22A 0.9900
C22 H22B 0.9900
C23 H23A 0.9900
C23 H23B 0.9900
C24 H24A 0.9800
C24 H24B 0.9800
C24 H24C 0.9800
C24 N4 1.483(11)
C25 C26 1.415(13)
C25 C30 1.397(12)
C25 O2 1.308(10)
C26 C27 1.404(12)
C26 O3 1.331(10)
C27 C28 1.390(12)
C27 C31 1.544(14)
C28 H28 0.9500
C28 C29 1.422(13)
C29 C30 1.360(12)
C29 C35 1.536(13)
C30 H30 0.9500
C31 C32 1.540(14)
C31 C33 1.551(14)
C31 C34 1.522(12)
C32 H32A 0.9800
C32 H32B 0.9800
C32 H32C 0.9800
C33 H33A 0.9800
C33 H33B 0.9800
C33 H33C 0.9800
C34 H34A 0.9800
C34 H34B 0.9800
C34 H34C 0.9800
C35 C36 1.541(14)
C35 C37 1.527(13)
C35 C38 1.520(13)
C36 H36A 0.9800
C36 H36B 0.9800
C36 H36C 0.9800
C37 H37A 0.9800
C37 H37B 0.9800
C37 H37C 0.9800
C38 H38A 0.9800
C38 H38B 0.9800
C38 H38C 0.9800
C39 C40 1.437(13)
C39 C44 1.404(13)
C39 O4 1.322(11)
C40 C41 1.400(13)
C40 O5 1.332(11)
C41 C42 1.390(13)
C41 C45 1.536(13)
C42 H42 0.9500
C42 C43 1.420(13)
C43 C44 1.364(12)
C43 C49 1.514(14)
C44 H44 0.9500
C45 C46 1.552(12)
C45 C47 1.546(12)
C45 C48 1.516(13)
C46 H46A 0.9800
C46 H46B 0.9800
C46 H46C 0.9800
C47 H47A 0.9800
C47 H47B 0.9800
C47 H47C 0.9800
C48 H48A 0.9800
C48 H48B 0.9800
C48 H48C 0.9800
C49 C50 1.541(13)
C49 C51 1.520(14)
C49 C52 1.563(13)
C50 H50A 0.9800
C50 H50B 0.9800
C50 H50C 0.9800
C51 H51A 0.9800
C51 H51B 0.9800
C51 H51C 0.9800
C52 H52A 0.9800
C52 H52B 0.9800
C52 H52C 0.9800
N1 Co1 1.955(8)
N2 Co1 1.945(9)
O2 Co1 1.895(6)
O3 Co1 1.878(6)
O4 Co1 1.869(6)
O5 Co1 1.876(7)

loop_
_geom_torsion_atom_site_label_1
_geom_torsion_atom_site_label_2
_geom_torsion_atom_site_label_3
_geom_torsion_atom_site_label_4
_geom_torsion
C1 C2 C3 C4 0.3(16)
C2 C1 N1 C12 -0.1(16)
C2 C1 N1 Co1 177.5(7)
C2 C3 C4 C5 -178.7(9)
C2 C3 C4 C12 -1.2(15)
C3 C4 C5 C6 171.6(10)
C3 C4 C5 O1 -6.8(16)
C3 C4 C12 C11 -178.1(9)
C3 C4 C12 N1 1.6(16)
C4 C5 C6 C7 10.4(15)
C4 C5 C6 N3 -166.9(10)
C4 C12 N1 C1 -0.9(16)
C4 C12 N1 Co1 -178.9(8)
C5 C4 C12 C11 -0.6(16)
C5 C4 C12 N1 179.1(9)
C5 C6 C7 C8 173.2(10)
C5 C6 C7 C11 -9.2(16)
C5 C6 N3 C13 0.4(18)
C6 C7 C8 C9 174.5(10)
C6 C7 C11 C12 2.8(16)
C6 C7 C11 N2 -173.6(9)
C7 C6 N3 C13 -177.0(9)
C7 C8 C9 C10 -0.2(16)
C7 C11 C12 C4 2.2(16)
C7 C11 C12 N1 -177.5(9)
C7 C11 N2 C10 -1.5(16)
C7 C11 N2 Co1 177.0(8)
C8 C7 C11 C12 -179.4(9)
C8 C7 C11 N2 4.2(16)
C8 C9 C10 N2 3.1(16)
C9 C10 N2 C11 -2.2(15)
C9 C10 N2 Co1 179.5(7)
C11 C7 C8 C9 -3.2(15)
C11 C12 N1 C1 178.7(9)
C11 C12 N1 Co1 0.8(11)
C12 C4 C5 C6 -5.7(15)
C12 C4 C5 O1 175.9(9)
C12 C11 N2 C10 -178.2(9)
C12 C11 N2 Co1 0.3(11)
C13 C14 C15 C16 129.0(10)
C13 C14 C15 C20 -103.2(12)
C13 C14 N4 C19 164.2(10)
C13 C14 N4 C24 -9.6(15)
C14 C13 N3 C6 166.9(10)
C14 C15 C16 C17 80.7(12)
C14 C15 C20 C21 -80.5(12)
C15 C14 N4 C19 -11.3(16)
C15 C14 N4 C24 174.8(9)
C15 C16 C17 C18 -67.7(13)
C15 C16 C17 C22 53.0(13)
C15 C20 C21 C22 -57.2(13)
C15 C20 C21 C23 65.4(13)
C16 C15 C20 C21 48.4(13)
C16 C17 C18 C19 65.9(12)
C16 C17 C22 C21 -61.5(11)
C17 C18 C19 C23 46.4(12)
C17 C18 C19 N4 -81.6(11)
C18 C17 C22 C21 59.8(12)
C18 C19 C23 C21 -46.1(13)
C18 C19 N4 C14 71.8(13)
C18 C19 N4 C24 -114.0(10)
C20 C15 C16 C17 -47.1(13)
C20 C21 C22 C17 64.6(12)
C20 C21 C23 C19 -69.0(13)
C22 C17 C18 C19 -53.4(12)
C22 C21 C23 C19 52.8(13)
C23 C19 N4 C14 -56.4(14)
C23 C19 N4 C24 117.8(10)
C23 C21 C22 C17 -59.4(11)
C25 C26 C27 C28 1.2(17)
C25 C26 C27 C31 -179.7(11)
C25 C26 O3 Co1 15.5(11)
C25 O2 Co1 N1 -166.0(7)
C25 O2 Co1 N2 110.3(7)
C25 O2 Co1 O3 16.7(7)
C25 O2 Co1 O5 -73.2(7)
C26 C25 C30 C29 -1.9(16)
C26 C25 O2 Co1 -12.4(12)
C26 C27 C28 C29 0.1(17)
C26 C27 C31 C32 57.7(15)
C26 C27 C31 C33 -62.9(14)
C26 C27 C31 C34 178.0(11)
C26 O3 Co1 N2 -109.3(6)
C26 O3 Co1 O2 -18.0(6)
C26 O3 Co1 O4 158.7(6)
C26 O3 Co1 O5 70.8(6)
C27 C26 O3 Co1 -167.4(9)
C27 C28 C29 C30 -2.3(18)
C27 C28 C29 C35 176.4(11)
C28 C27 C31 C32 -123.3(11)
C28 C27 C31 C33 116.1(11)
C28 C27 C31 C34 -3.0(17)
C28 C29 C30 C25 3.2(17)
C28 C29 C35 C36 -64.7(14)
C28 C29 C35 C37 53.2(15)
C28 C29 C35 C38 176.3(11)
C30 C25 C26 C27 -0.4(17)
C30 C25 C26 O3 176.7(9)
C30 C25 O2 Co1 168.9(8)
C30 C29 C35 C36 113.9(12)
C30 C29 C35 C37 -128.2(11)
C30 C29 C35 C38 -5.0(16)
C31 C27 C28 C29 -178.9(11)
C35 C29 C30 C25 -175.4(10)
C39 C40 C41 C42 -2.0(15)
C39 C40 C41 C45 178.1(9)
C39 C40 O5 Co1 12.3(10)
C39 O4 Co1 N1 112.7(7)
C39 O4 Co1 N2 -163.6(6)
C39 O4 Co1 O3 -69.9(7)
C39 O4 Co1 O5 19.9(7)
C40 C39 C44 C43 3.0(15)
C40 C39 O4 Co1 -17.7(11)
C40 C41 C42 C43 2.5(15)
C40 C41 C45 C46 -53.6(14)
C40 C41 C45 C47 66.7(12)
C40 C41 C45 C48 -172.3(9)
C40 O5 Co1 N1 -108.9(6)
C40 O5 Co1 O2 159.1(6)
C40 O5 Co1 O3 72.0(6)
C40 O5 Co1 O4 -17.8(6)
C41 C40 O5 Co1 -167.8(8)
C41 C42 C43 C44 -0.2(16)
C41 C42 C43 C49 177.9(10)
C42 C41 C45 C46 126.5(10)
C42 C41 C45 C47 -113.1(11)
C42 C41 C45 C48 7.8(14)
C42 C43 C44 C39 -2.7(15)
C42 C43 C49 C50 65.3(13)
C42 C43 C49 C51 -55.1(13)
C42 C43 C49 C52 -175.6(9)
C44 C39 C40 C41 -0.6(15)
C44 C39 C40 O5 179.3(8)
C44 C39 O4 Co1 167.0(8)
C44 C43 C49 C50 -116.7(11)
C44 C43 C49 C51 122.9(12)
C44 C43 C49 C52 2.4(15)
C45 C41 C42 C43 -177.7(10)
C49 C43 C44 C39 179.3(9)
N1 C1 C2 C3 0.4(17)
N2 C11 C12 C4 179.0(9)
N2 C11 C12 N1 -0.7(14)
N3 C6 C7 C8 -9.2(16)
N3 C6 C7 C11 168.4(10)
N3 C13 C14 C15 -0.9(15)
N3 C13 C14 N4 -176.6(10)
N4 C14 C15 C16 -55.5(14)
N4 C14 C15 C20 72.3(13)
N4 C19 C23 C21 81.6(12)
O1 C5 C6 C7 -171.2(10)
O1 C5 C6 N3 11.5(18)
O2 C25 C26 C27 -179.1(10)
O2 C25 C26 O3 -2.0(15)
O2 C25 C30 C29 176.7(11)
O3 C26 C27 C28 -175.6(9)
O3 C26 C27 C31 3.5(17)
O4 C39 C40 C41 -176.2(9)
O4 C39 C40 O5 3.7(14)
O4 C39 C44 C43 178.2(10)
O5 C40 C41 C42 178.1(9)
O5 C40 C41 C45 -1.8(16)
